data_4500933
loop_
_publ_author_name
'Thu\'ery, Pierre'

_publ_section_title
;
 Uranyl--Alkali Metal Ion Heterometallic Complexes with Cucurbit[6]uril
 and a Sulfonated Catechol
;
_journal_issue 7
_journal_name_full 'Crystal Growth &amp; Design'
_journal_page_first 3282
_journal_paper_doi 10.1021/cg2005375
_journal_volume 11
_journal_year 2011
_chemical_formula_sum 'C39.5 H71.5 N24 Na1.5 O52 U6'
_chemical_formula_weight 3177.37
_space_group_IT_number 2
_symmetry_cell_setting triclinic
_symmetry_space_group_name_Hall '-P 1'
_symmetry_space_group_name_H-M 'P -1'
_atom_sites_solution_hydrogens geom
_atom_sites_solution_primary direct
_atom_sites_solution_secondary difmap
_audit_creation_method SHELXL-97
_cell_angle_alpha 98.551(2)
_cell_angle_beta 105.403(3)
_cell_angle_gamma 102.939(3)
_cell_formula_units_Z 2
_cell_length_a 12.5490(4)
_cell_length_b 16.2908(10)
_cell_length_c 21.7839(13)
_cell_measurement_reflns_used 167462
_cell_measurement_temperature 150(2)
_cell_measurement_theta_max 25.68
_cell_measurement_theta_min 2.91
_cell_volume 4080.4(4)
_computing_cell_refinement 'HKL2000 (Otwinowski & Minor, 1997)'
_computing_data_collection 'COLLECT (Nonius, 1998)'
_computing_data_reduction 'HKL2000 (Otwinowski & Minor, 1997)'
_computing_molecular_graphics 'SHELXTL (Sheldrick, 2008)'
_computing_publication_material 'SHELXTL (Sheldrick, 2008); PLATON (Spek, 2003)'
_computing_structure_refinement 'SHELXL-97 (Sheldrick, 2008)'
_computing_structure_solution 'SHELXS-97 (Sheldrick, 2008)'
_diffrn_ambient_temperature 150(2)
_diffrn_measured_fraction_theta_full 0.997
_diffrn_measured_fraction_theta_max 0.997
_diffrn_measurement_device_type 'Nonius Kappa-CCD area-detector diffractometer'
_diffrn_measurement_method 'two \f and nine \w scans with 2\% steps (685 frames)'
_diffrn_radiation_monochromator graphite
_diffrn_radiation_source 'fine-focus sealed tube'
_diffrn_radiation_type MoK\a
_diffrn_radiation_wavelength 0.71073
_diffrn_reflns_av_R_equivalents 0.0629
_diffrn_reflns_av_sigmaI/netI 0.0722
_diffrn_reflns_limit_h_max 15
_diffrn_reflns_limit_h_min -15
_diffrn_reflns_limit_k_max 19
_diffrn_reflns_limit_k_min -19
_diffrn_reflns_limit_l_max 26
_diffrn_reflns_limit_l_min -26
_diffrn_reflns_number 167462
_diffrn_reflns_theta_full 25.68
_diffrn_reflns_theta_max 25.68
_diffrn_reflns_theta_min 2.91
_diffrn_standards_decay_% 0
_diffrn_standards_interval_time 0
_diffrn_standards_number 0
_exptl_absorpt_coefficient_mu 11.991
_exptl_absorpt_correction_T_max 0.487
_exptl_absorpt_correction_T_min 0.264
_exptl_absorpt_correction_type multi-scan
_exptl_absorpt_process_details 'SCALEPACK (Otwinowski & Minor, 1997)'
_exptl_crystal_colour 'translucent light yellow'
_exptl_crystal_density_diffrn 2.586
_exptl_crystal_density_method 'not measured'
_exptl_crystal_description platelet
_exptl_crystal_F_000 2922
_exptl_crystal_size_max 0.15
_exptl_crystal_size_mid 0.15
_exptl_crystal_size_min 0.06
_refine_diff_density_max 3.994
_refine_diff_density_min -2.698
_refine_diff_density_rms 0.306
_refine_ls_extinction_method none
_refine_ls_goodness_of_fit_ref 1.036
_refine_ls_hydrogen_treatment constr
_refine_ls_matrix_type full
_refine_ls_number_parameters 1141
_refine_ls_number_reflns 15452
_refine_ls_number_restraints 102
_refine_ls_restrained_S_all 1.037
_refine_ls_R_factor_all 0.0714
_refine_ls_R_factor_gt 0.0569
_refine_ls_shift/su_max 0.001
_refine_ls_shift/su_mean 0.000
_refine_ls_structure_factor_coef Fsqd
_refine_ls_weighting_details 'calc w=1/[\s^2^(Fo^2^)+(0.0753P)^2^+80.9130P] where P=(Fo^2^+2Fc^2^)/3'
_refine_ls_weighting_scheme calc
_refine_ls_wR_factor_gt 0.1557
_refine_ls_wR_factor_ref 0.1625
_reflns_number_gt 12358
_reflns_number_total 15452
_reflns_threshold_expression >2sigma(I)
_cod_data_source_file cg2005375_si_002.cif
_cod_data_source_block 2
_cod_original_formula_sum 'C39.50 H71.50 N24 Na1.50 O52 U6'
_cod_database_code 4500933

loop_
_symmetry_equiv_pos_as_xyz
'x, y, z'
'-x, -y, -z'

loop_
_atom_site_label
_atom_site_type_symbol
_atom_site_fract_x
_atom_site_fract_y
_atom_site_fract_z
_atom_site_U_iso_or_equiv
_atom_site_adp_type
_atom_site_occupancy
_atom_site_symmetry_multiplicity
_atom_site_calc_flag
_atom_site_refinement_flags
U1 U 0.50064(4) 0.44999(3) 0.83806(3) 0.03059(13) Uani 1 1 d .
U2 U 0.33673(4) 0.56634(3) 0.71940(3) 0.03265(14) Uani 1 1 d .
U3 U 0.15402(4) 0.47732(3) 0.83117(3) 0.03209(14) Uani 1 1 d .
U4 U -0.04174(4) 0.52446(3) 0.67693(3) 0.03221(14) Uani 1 1 d .
U5 U -0.16447(4) 0.42106(3) 0.80189(3) 0.02909(13) Uani 1 1 d .
U6 U -0.40284(4) 0.50591(3) 0.69068(3) 0.03303(14) Uani 1 1 d .
Na1 Na 0.0789(6) -0.0741(4) 0.8015(4) 0.0591(15) Uani 1 1 d U
Na2 Na 0.2800(14) 0.1219(10) 0.8932(8) 0.0684(16) Uani 0.50 1 d PU
O1 O 0.6048(9) 0.5474(8) 0.8856(5) 0.055(3) Uani 1 1 d .
O2 O 0.3981(10) 0.3516(7) 0.7946(5) 0.052(3) Uani 1 1 d .
O3 O 0.4199(9) 0.6707(7) 0.7705(6) 0.050(3) Uani 1 1 d .
O4 O 0.2505(9) 0.4685(7) 0.6688(5) 0.042(2) Uani 1 1 d .
O5 O 0.1704(9) 0.5770(6) 0.8856(5) 0.042(2) Uani 1 1 d .
O6 O 0.1478(8) 0.3799(6) 0.7806(5) 0.040(2) Uani 1 1 d .
O7 O -0.0461(8) 0.6273(7) 0.7159(5) 0.044(3) Uani 1 1 d .
O8 O -0.0420(9) 0.4227(7) 0.6334(6) 0.050(3) Uani 1 1 d .
O9 O -0.1416(8) 0.5266(6) 0.8476(5) 0.041(2) Uani 1 1 d .
O10 O -0.1968(9) 0.3114(6) 0.7574(5) 0.044(3) Uani 1 1 d .
O11 O -0.3081(8) 0.6027(7) 0.7437(5) 0.042(2) Uani 1 1 d .
O12 O -0.4922(8) 0.4056(7) 0.6344(5) 0.042(2) Uani 1 1 d .
O13 O 0.4760(9) 0.5049(8) 0.7494(5) 0.047(3) Uani 1 1 d .
O14 O 0.3502(8) 0.5252(6) 0.8295(5) 0.036(2) Uani 1 1 d .
H14 H 0.3757 0.5603 0.8603 0.044 Uiso 1 1 d R
O15 O 0.6336(8) 0.4152(6) 0.7750(5) 0.035(2) Uani 1 1 d .
H15 H 0.6020 0.3665 0.7633 0.042 Uiso 1 1 d R
O16 O 0.1669(8) 0.5685(6) 0.7475(5) 0.039(2) Uani 1 1 d .
H16 H 0.1687 0.6147 0.7643 0.047 Uiso 1 1 d R
O17 O -0.0207(9) 0.4746(8) 0.7661(5) 0.051(3) Uani 1 1 d .
O18 O -0.2327(7) 0.4583(6) 0.6918(5) 0.032(2) Uani 1 1 d .
H18 H -0.2637 0.4103 0.6596 0.038 Uiso 1 1 d R
O19 O 0.4519(9) 0.5738(7) 0.6488(5) 0.043(2) Uani 1 1 d .
H19 H 0.4499 0.6080 0.6237 0.052 Uiso 1 1 d R
O20 O 0.0078(7) 0.4066(7) 0.8696(5) 0.040(2) Uani 1 1 d .
H20 H 0.0189 0.3563 0.8794 0.048 Uiso 1 1 d R
O21 O 0.6189(14) 0.3782(11) 0.9025(9) 0.073(3) Uani 1 1 d U
O22 O 0.7889(10) 0.3739(9) 0.8949(6) 0.059(3) Uani 1 1 d .
O23 O 0.4385(8) 0.4284(7) 0.9325(5) 0.038(2) Uani 1 1 d .
O24 O 0.2600(8) 0.4348(7) 0.9245(5) 0.042(2) Uani 1 1 d .
O25 O 0.2557(9) 0.6484(8) 0.6483(7) 0.060(3) Uani 1 1 d .
O26 O 0.0638(9) 0.5936(9) 0.6142(6) 0.060(3) Uani 1 1 d .
O27 O -0.1846(9) 0.5277(8) 0.5796(6) 0.054(3) Uani 1 1 d U
O28 O -0.3595(11) 0.5556(9) 0.5995(6) 0.066(4) Uani 1 1 d .
O29 O 0.0676(12) 0.0422(9) 0.8778(7) 0.0700(16) Uani 1 1 d U
O30 O 0.2501(12) 0.0213(8) 0.8001(7) 0.0700(16) Uani 1 1 d U
O31 O 0.0960(12) -0.1979(9) 0.7254(7) 0.0704(17) Uani 1 1 d U
O32 O 0.4621(19) 0.2082(14) 0.8949(12) 0.053(6) Uani 0.50 1 d PU
O33 O 0.1995(18) 0.2231(13) 0.8383(10) 0.042(5) Uani 0.50 1 d PU
O34 O -0.1111(9) -0.1488(7) 0.7946(6) 0.046(3) Uani 1 1 d .
O35 O -0.2540(9) -0.2209(7) 1.0291(5) 0.043(2) Uani 1 1 d .
O36 O 0.1792(8) -0.1363(6) 0.8813(5) 0.041(2) Uani 1 1 d .
O37 O 0.0400(9) -0.2201(7) 1.1189(5) 0.042(2) Uani 1 1 d .
O38 O 0.3650(8) 0.0493(6) 0.9691(5) 0.037(2) Uani 1 1 d .
O39 O 0.2224(9) -0.0230(7) 1.2047(5) 0.045(3) Uani 1 1 d .
O40 O -0.0165(8) -0.0545(6) 0.7003(5) 0.041(2) Uani 1 1 d .
O41 O -0.3712(8) 0.0294(6) 0.4898(5) 0.040(2) Uani 1 1 d .
O42 O 0.1877(10) 0.1260(7) 0.7064(6) 0.055(3) Uani 1 1 d .
O43 O -0.1641(9) 0.2217(8) 0.4961(5) 0.053(3) Uani 1 1 d .
O44 O 0.3883(10) 0.1444(7) 0.6095(5) 0.048(3) Uani 1 1 d .
O45 O 0.0279(9) 0.2248(7) 0.4000(5) 0.046(3) Uani 1 1 d .
O46 O 0.4218(12) 0.6445(9) 0.9575(8) 0.080(4) Uani 1 1 d .
O47 O 0.5585(11) 0.2364(9) 0.7255(7) 0.080(5) Uani 1 1 d .
O48 O 0.2598(15) 0.7406(11) 0.8145(10) 0.110(7) Uani 1 1 d .
O49 O -0.3403(17) 0.3229(12) 0.5811(11) 0.122(6) Uani 1 1 d U
O50 O 0.4879(19) 0.7307(15) 0.6133(13) 0.057(6) Uani 0.50 1 d PU
O51 O 0.0000 0.5000 1.0000 0.144(11) Uani 1 2 d SU
O52 O 0.323(2) -0.1313(16) 0.7374(12) 0.061(6) Uani 0.50 1 d PU
O53 O -0.370(2) 0.1555(15) 0.3828(12) 0.143(8) Uani 1 1 d U
O54 O 0.4908(19) 0.0136(14) 0.6507(11) 0.131(7) Uani 1 1 d U
O55 O 0.0912(18) -0.0145(15) 1.0082(12) 0.053(6) Uani 0.50 1 d PU
N1 N -0.2715(10) -0.1964(8) 0.8244(6) 0.038(3) Uani 1 1 d .
N2 N -0.1255(9) -0.2501(7) 0.8565(6) 0.032(3) Uani 1 1 d .
N3 N -0.1806(10) -0.2783(7) 0.9526(6) 0.033(3) Uani 1 1 d .
N4 N -0.3291(10) -0.2263(8) 0.9199(6) 0.037(3) Uani 1 1 d .
N5 N 0.0711(9) -0.2422(7) 0.9160(5) 0.031(3) Uani 1 1 d .
N6 N 0.2466(10) -0.1735(7) 0.9782(6) 0.033(3) Uani 1 1 d .
N7 N 0.1891(10) -0.1986(7) 1.0741(6) 0.034(3) Uani 1 1 d .
N8 N 0.0132(9) -0.2760(7) 1.0103(6) 0.034(3) Uani 1 1 d .
N9 N 0.3815(10) -0.0369(7) 1.0445(6) 0.035(3) Uani 1 1 d .
N10 N 0.4125(10) 0.1039(7) 1.0795(6) 0.036(3) Uani 1 1 d .
N11 N 0.3514(11) 0.0739(7) 1.1739(7) 0.041(3) Uani 1 1 d .
N12 N 0.3266(10) -0.0658(7) 1.1406(6) 0.038(3) Uani 1 1 d .
N13 N -0.2115(10) -0.0978(7) 0.6472(6) 0.037(3) Uani 1 1 d .
N14 N -0.1250(10) 0.0407(8) 0.6831(6) 0.041(3) Uani 1 1 d .
N15 N -0.2685(11) 0.0763(8) 0.6006(6) 0.044(3) Uani 1 1 d .
N16 N -0.3513(10) -0.0655(7) 0.5606(6) 0.037(3) Uani 1 1 d .
N17 N 0.0202(10) 0.1700(8) 0.6886(6) 0.039(3) Uani 1 1 d .
N18 N 0.1580(10) 0.2347(8) 0.6528(6) 0.036(3) Uani 1 1 d .
N19 N 0.0186(10) 0.2693(8) 0.5673(6) 0.035(3) Uani 1 1 d .
N20 N -0.1219(10) 0.2022(7) 0.6017(6) 0.038(3) Uani 1 1 d .
N21 N 0.2872(10) 0.2445(7) 0.5878(5) 0.033(3) Uani 1 1 d .
N22 N 0.3664(10) 0.1956(8) 0.5149(6) 0.038(3) Uani 1 1 d .
N23 N 0.2183(10) 0.2251(7) 0.4306(6) 0.034(3) Uani 1 1 d .
N24 N 0.1514(9) 0.2857(8) 0.5042(6) 0.036(3) Uani 1 1 d .
C1 C 0.7324(15) 0.4002(13) 0.9250(11) 0.063(5) Uani 1 1 d .
H1 H 0.7693 0.4374 0.9658 0.075 Uiso 1 1 calc R
C2 C 0.3523(12) 0.4218(9) 0.9517(8) 0.039(3) Uani 1 1 d .
H2 H 0.3584 0.4051 0.9912 0.047 Uiso 1 1 calc R
C3 C 0.1564(16) 0.6459(15) 0.6164(11) 0.074(6) Uani 1 1 d .
H3 H 0.1497 0.6872 0.5914 0.088 Uiso 1 1 calc R
C4 C -0.291(3) 0.539(2) 0.5637(18) 0.054(3) Uani 0.50 1 d PU
H4 H -0.3235 0.5342 0.5192 0.065 Uiso 0.50 1 calc PR
C5 C -0.1624(13) -0.1937(9) 0.8216(7) 0.038(3) Uani 1 1 d .
C6 C -0.3132(12) -0.2609(9) 0.8598(8) 0.039(3) Uani 1 1 d .
H6 H -0.3819 -0.3058 0.8314 0.046 Uiso 1 1 calc R
C7 C -0.2106(12) -0.2985(9) 0.8829(8) 0.038(3) Uani 1 1 d .
H7 H -0.2311 -0.3609 0.8652 0.046 Uiso 1 1 calc R
C8 C -0.2549(12) -0.2392(9) 0.9734(7) 0.035(3) Uani 1 1 d .
C9 C -0.0240(11) -0.2744(9) 0.8544(7) 0.033(3) Uani 1 1 d .
H9A H 0.0014 -0.2528 0.8200 0.040 Uiso 1 1 calc R
H9B H -0.0427 -0.3369 0.8432 0.040 Uiso 1 1 calc R
C10 C -0.1062(13) -0.3211(9) 0.9927(8) 0.040(4) Uani 1 1 d .
H10A H -0.1273 -0.3251 1.0321 0.048 Uiso 1 1 calc R
H10B H -0.1189 -0.3794 0.9687 0.048 Uiso 1 1 calc R
C11 C 0.1663(11) -0.1792(9) 0.9217(7) 0.032(3) Uani 1 1 d .
C12 C 0.0862(12) -0.2869(9) 0.9686(8) 0.036(3) Uani 1 1 d .
H12 H 0.0808 -0.3479 0.9533 0.043 Uiso 1 1 calc R
C13 C 0.2087(12) -0.2355(8) 1.0142(7) 0.033(3) Uani 1 1 d .
H13 H 0.2595 -0.2731 1.0221 0.040 Uiso 1 1 calc R
C14 C 0.0762(12) -0.2314(9) 1.0724(8) 0.035(3) Uani 1 1 d .
C15 C 0.3633(12) -0.1164(9) 0.9992(8) 0.036(3) Uani 1 1 d .
H15A H 0.4159 -0.1473 1.0192 0.044 Uiso 1 1 calc R
H15B H 0.3823 -0.1027 0.9609 0.044 Uiso 1 1 calc R
C16 C 0.2824(12) -0.1589(9) 1.1338(8) 0.039(3) Uani 1 1 d .
H16A H 0.3443 -0.1857 1.1346 0.047 Uiso 1 1 calc R
H16B H 0.2559 -0.1690 1.1707 0.047 Uiso 1 1 calc R
C17 C 0.3825(10) 0.0400(9) 1.0251(8) 0.034(3) Uani 1 1 d .
C18 C 0.4163(11) -0.0268(8) 1.1150(7) 0.035(3) Uani 1 1 d .
H18A H 0.4864 -0.0444 1.1312 0.042 Uiso 1 1 calc R
C19 C 0.4360(12) 0.0711(9) 1.1388(7) 0.039(3) Uani 1 1 d .
H19A H 0.5146 0.0989 1.1677 0.046 Uiso 1 1 calc R
C20 C 0.2929(11) -0.0070(10) 1.1759(7) 0.035(3) Uani 1 1 d .
C21 C 0.4273(13) 0.1947(9) 1.0765(8) 0.038(3) Uani 1 1 d .
H21A H 0.4942 0.2296 1.1123 0.046 Uiso 1 1 calc R
H21B H 0.4425 0.2025 1.0361 0.046 Uiso 1 1 calc R
C22 C 0.3428(13) 0.1511(9) 1.2120(7) 0.040(3) Uani 1 1 d .
H22A H 0.3126 0.1356 1.2466 0.048 Uiso 1 1 calc R
H22B H 0.4195 0.1900 1.2324 0.048 Uiso 1 1 calc R
C23 C -0.1086(13) -0.0381(9) 0.6800(7) 0.036(3) Uani 1 1 d .
C24 C -0.3040(12) -0.0584(9) 0.6295(7) 0.037(3) Uani 1 1 d .
H24 H -0.3642 -0.0789 0.6489 0.044 Uiso 1 1 calc R
C25 C -0.2448(13) 0.0381(9) 0.6569(7) 0.036(3) Uani 1 1 d .
H25 H -0.2744 0.0623 0.6907 0.044 Uiso 1 1 calc R
C26 C -0.3354(11) 0.0152(10) 0.5439(8) 0.038(3) Uani 1 1 d .
C27 C -0.0355(13) 0.1160(10) 0.7241(8) 0.042(4) Uani 1 1 d .
H27A H -0.0686 0.1502 0.7502 0.051 Uiso 1 1 calc R
H27B H 0.0220 0.0973 0.7538 0.051 Uiso 1 1 calc R
C28 C -0.2377(12) 0.1676(9) 0.6028(8) 0.040(3) Uani 1 1 d .
H28A H -0.2465 0.1980 0.6421 0.048 Uiso 1 1 calc R
H28B H -0.2909 0.1787 0.5657 0.048 Uiso 1 1 calc R
C29 C 0.1268(12) 0.1716(9) 0.6845(7) 0.035(3) Uani 1 1 d .
C30 C -0.0243(12) 0.2355(9) 0.6609(7) 0.034(3) Uani 1 1 d .
H30 H -0.0400 0.2754 0.6935 0.040 Uiso 1 1 calc R
C31 C 0.0740(11) 0.2813(8) 0.6372(7) 0.032(3) Uani 1 1 d .
H31 H 0.1050 0.3426 0.6590 0.039 Uiso 1 1 calc R
C32 C -0.0953(13) 0.2306(10) 0.5497(8) 0.044(4) Uani 1 1 d .
C33 C 0.2742(12) 0.2649(10) 0.6512(8) 0.039(3) Uani 1 1 d .
H33A H 0.3006 0.3270 0.6672 0.047 Uiso 1 1 calc R
H33B H 0.3233 0.2397 0.6807 0.047 Uiso 1 1 calc R
C34 C 0.0713(12) 0.3211(9) 0.5299(7) 0.038(3) Uani 1 1 d .
H34A H 0.1120 0.3782 0.5572 0.045 Uiso 1 1 calc R
H34B H 0.0115 0.3275 0.4937 0.045 Uiso 1 1 calc R
C35 C 0.3495(12) 0.1888(9) 0.5745(7) 0.037(3) Uani 1 1 d .
C36 C 0.2682(12) 0.2979(9) 0.5395(7) 0.033(3) Uani 1 1 d .
H36 H 0.3083 0.3590 0.5587 0.040 Uiso 1 1 calc R
C37 C 0.3194(12) 0.2588(9) 0.4872(8) 0.038(3) Uani 1 1 d .
H37 H 0.3783 0.3031 0.4794 0.046 Uiso 1 1 calc R
C38 C 0.1224(12) 0.2432(9) 0.4404(7) 0.037(3) Uani 1 1 d .
C39 C 0.4282(11) 0.1425(9) 0.4866(7) 0.036(3) Uani 1 1 d .
H39A H 0.4751 0.1765 0.4655 0.043 Uiso 1 1 calc R
H39B H 0.4791 0.1255 0.5213 0.043 Uiso 1 1 calc R
C40 C 0.2226(13) 0.1903(9) 0.3648(7) 0.038(3) Uani 1 1 d .
H40A H 0.1611 0.2013 0.3322 0.046 Uiso 1 1 calc R
H40B H 0.2950 0.2205 0.3601 0.046 Uiso 1 1 calc R

loop_
_atom_site_aniso_label
_atom_site_aniso_U_11
_atom_site_aniso_U_22
_atom_site_aniso_U_33
_atom_site_aniso_U_23
_atom_site_aniso_U_13
_atom_site_aniso_U_12
U1 0.0229(2) 0.0379(3) 0.0307(3) 0.0080(2) 0.0082(2) 0.0077(2)
U2 0.0235(3) 0.0337(3) 0.0425(3) 0.0132(2) 0.0094(2) 0.0091(2)
U3 0.0221(2) 0.0420(3) 0.0326(3) 0.0086(2) 0.0083(2) 0.0097(2)
U4 0.0285(3) 0.0381(3) 0.0348(3) 0.0118(2) 0.0124(2) 0.0129(2)
U5 0.0225(2) 0.0326(3) 0.0342(3) 0.0114(2) 0.0090(2) 0.00899(19)
U6 0.0254(3) 0.0434(3) 0.0342(3) 0.0137(2) 0.0100(2) 0.0131(2)
Na1 0.061(3) 0.057(3) 0.055(3) 0.018(3) 0.011(3) 0.011(3)
Na2 0.071(3) 0.064(3) 0.060(3) 0.009(3) 0.013(3) 0.011(3)
O1 0.030(5) 0.073(8) 0.041(6) -0.012(6) 0.012(5) -0.011(5)
O2 0.053(7) 0.059(7) 0.037(6) 0.001(5) 0.020(5) 0.000(5)
O3 0.045(6) 0.043(6) 0.050(7) 0.015(5) 0.004(5) -0.001(5)
O4 0.042(6) 0.053(6) 0.044(6) 0.027(5) 0.021(5) 0.019(5)
O5 0.046(6) 0.045(6) 0.044(6) 0.014(5) 0.023(5) 0.018(5)
O6 0.030(5) 0.046(6) 0.040(6) 0.005(5) 0.008(4) 0.012(4)
O7 0.034(5) 0.045(6) 0.040(6) -0.006(5) 0.002(4) 0.008(4)
O8 0.043(6) 0.047(6) 0.057(7) 0.001(5) 0.012(5) 0.018(5)
O9 0.035(5) 0.037(5) 0.049(7) 0.007(5) 0.006(5) 0.017(4)
O10 0.040(6) 0.042(6) 0.048(7) 0.005(5) 0.010(5) 0.017(5)
O11 0.028(5) 0.053(6) 0.044(6) 0.010(5) 0.009(4) 0.010(4)
O12 0.026(5) 0.057(6) 0.037(6) 0.014(5) 0.004(4) 0.004(4)
O13 0.046(6) 0.079(8) 0.041(6) 0.030(6) 0.025(5) 0.040(6)
O14 0.029(5) 0.048(6) 0.029(5) -0.007(4) 0.011(4) 0.010(4)
O15 0.033(5) 0.024(4) 0.048(6) 0.009(4) 0.012(4) 0.006(4)
O16 0.033(5) 0.029(5) 0.053(7) 0.005(5) 0.011(5) 0.009(4)
O17 0.040(6) 0.084(8) 0.039(6) 0.031(6) 0.013(5) 0.023(6)
O18 0.020(4) 0.042(5) 0.032(5) 0.007(4) 0.008(4) 0.005(4)
O19 0.042(6) 0.055(6) 0.026(5) 0.008(5) 0.004(4) 0.008(5)
O20 0.019(5) 0.059(6) 0.045(6) 0.014(5) 0.006(4) 0.020(4)
O21 0.063(5) 0.103(6) 0.083(6) 0.052(5) 0.039(4) 0.043(5)
O22 0.040(6) 0.098(9) 0.078(9) 0.059(8) 0.041(6) 0.046(7)
O23 0.031(5) 0.057(6) 0.028(5) 0.012(5) 0.010(4) 0.016(5)
O24 0.034(6) 0.063(7) 0.032(6) 0.017(5) 0.012(4) 0.010(5)
O25 0.035(6) 0.071(8) 0.089(10) 0.055(7) 0.020(6) 0.020(6)
O26 0.032(6) 0.104(10) 0.057(8) 0.051(7) 0.017(5) 0.016(6)
O27 0.042(6) 0.073(7) 0.049(7) 0.025(6) 0.012(5) 0.016(5)
O28 0.055(7) 0.106(10) 0.057(8) 0.046(8) 0.020(6) 0.040(7)
O29 0.073(3) 0.065(3) 0.061(3) 0.009(3) 0.012(3) 0.010(3)
O30 0.073(3) 0.065(3) 0.061(3) 0.009(3) 0.012(3) 0.011(3)
O31 0.073(3) 0.066(3) 0.061(3) 0.008(3) 0.012(3) 0.011(3)
O32 0.049(9) 0.042(8) 0.068(10) 0.027(7) 0.010(7) 0.013(7)
O33 0.050(9) 0.038(8) 0.036(8) 0.007(7) 0.015(7) 0.008(7)
O34 0.044(6) 0.046(6) 0.055(7) 0.024(5) 0.025(5) 0.009(5)
O35 0.055(7) 0.046(6) 0.041(7) 0.017(5) 0.023(5) 0.025(5)
O36 0.036(5) 0.036(5) 0.047(7) 0.010(5) 0.013(5) 0.006(4)
O37 0.042(6) 0.050(6) 0.039(6) 0.012(5) 0.019(5) 0.013(5)
O38 0.042(6) 0.038(5) 0.033(6) 0.016(5) 0.016(4) 0.008(4)
O39 0.051(6) 0.049(6) 0.040(6) 0.015(5) 0.023(5) 0.014(5)
O40 0.036(6) 0.046(6) 0.039(6) 0.013(5) 0.011(5) 0.007(5)
O41 0.037(5) 0.044(6) 0.032(6) 0.010(5) 0.002(4) 0.010(4)
O42 0.048(7) 0.056(7) 0.065(8) 0.025(6) 0.012(6) 0.023(6)
O43 0.043(6) 0.063(7) 0.037(6) 0.015(6) -0.003(5) 0.004(5)
O44 0.053(7) 0.051(6) 0.044(7) 0.014(5) 0.013(5) 0.025(5)
O45 0.040(6) 0.061(7) 0.032(6) 0.010(5) 0.006(5) 0.010(5)
O46 0.067(9) 0.072(9) 0.080(11) 0.000(8) 0.021(8) -0.008(7)
O47 0.056(8) 0.070(9) 0.077(10) -0.012(8) -0.022(7) 0.012(7)
O48 0.094(12) 0.084(11) 0.140(17) -0.029(11) 0.052(12) 0.012(9)
O49 0.111(9) 0.092(9) 0.145(11) -0.001(7) 0.008(8) 0.052(8)
O50 0.048(9) 0.059(9) 0.073(10) 0.040(8) 0.022(8) 0.013(7)
O51 0.153(14) 0.141(14) 0.135(14) 0.029(9) 0.032(9) 0.053(10)
O52 0.056(9) 0.067(10) 0.050(10) 0.021(8) 0.005(7) 0.006(8)
O53 0.132(11) 0.146(11) 0.150(12) 0.044(9) 0.033(8) 0.038(8)
O54 0.125(10) 0.129(10) 0.135(11) 0.025(8) 0.024(8) 0.049(8)
O55 0.041(8) 0.068(10) 0.057(10) 0.011(7) 0.016(7) 0.028(7)
N1 0.041(7) 0.037(6) 0.037(7) 0.010(6) 0.011(6) 0.009(5)
N2 0.028(6) 0.032(6) 0.032(6) 0.008(5) 0.007(5) 0.002(5)
N3 0.039(6) 0.037(6) 0.028(6) 0.012(5) 0.013(5) 0.014(5)
N4 0.036(6) 0.041(7) 0.039(7) 0.011(6) 0.018(6) 0.014(5)
N5 0.034(6) 0.035(6) 0.024(6) 0.006(5) 0.013(5) 0.005(5)
N6 0.032(6) 0.035(6) 0.034(7) 0.012(5) 0.011(5) 0.009(5)
N7 0.039(6) 0.038(6) 0.026(6) 0.009(5) 0.009(5) 0.013(5)
N8 0.025(6) 0.040(6) 0.041(7) 0.013(6) 0.015(5) 0.007(5)
N9 0.042(7) 0.032(6) 0.041(7) 0.017(5) 0.021(6) 0.014(5)
N10 0.039(7) 0.032(6) 0.039(7) 0.012(5) 0.012(5) 0.011(5)
N11 0.043(7) 0.033(6) 0.049(8) 0.013(6) 0.015(6) 0.011(5)
N12 0.044(7) 0.032(6) 0.036(7) 0.005(5) 0.018(6) 0.003(5)
N13 0.039(7) 0.034(6) 0.039(7) 0.013(5) 0.011(6) 0.011(5)
N14 0.037(7) 0.035(6) 0.046(8) 0.007(6) 0.010(6) 0.006(5)
N15 0.041(7) 0.037(7) 0.039(7) 0.006(6) -0.003(6) -0.001(5)
N16 0.037(6) 0.036(6) 0.034(7) 0.005(5) 0.011(5) 0.003(5)
N17 0.040(7) 0.039(7) 0.038(7) 0.018(6) 0.014(6) 0.004(5)
N18 0.034(6) 0.045(7) 0.036(7) 0.015(6) 0.010(5) 0.022(5)
N19 0.029(6) 0.045(7) 0.027(6) 0.001(5) 0.004(5) 0.012(5)
N20 0.039(7) 0.033(6) 0.038(7) 0.007(5) 0.010(5) 0.004(5)
N21 0.037(6) 0.036(6) 0.021(6) -0.001(5) 0.003(5) 0.013(5)
N22 0.030(6) 0.046(7) 0.034(7) 0.003(6) 0.005(5) 0.013(5)
N23 0.041(7) 0.039(6) 0.025(6) 0.010(5) 0.010(5) 0.014(5)
N24 0.027(6) 0.050(7) 0.031(7) 0.005(6) 0.009(5) 0.015(5)
C1 0.040(10) 0.066(12) 0.074(14) 0.033(11) 0.002(9) 0.007(9)
C2 0.030(8) 0.032(7) 0.045(9) 0.000(7) 0.006(7) -0.001(6)
C3 0.046(11) 0.100(16) 0.094(17) 0.065(14) 0.030(11) 0.021(11)
C4 0.042(6) 0.072(8) 0.050(7) 0.025(6) 0.012(6) 0.017(6)
C5 0.041(8) 0.031(7) 0.030(8) -0.001(6) 0.006(6) -0.001(6)
C6 0.027(7) 0.034(7) 0.049(9) -0.001(7) 0.016(6) 0.002(6)
C7 0.036(8) 0.028(7) 0.046(9) 0.007(6) 0.009(7) 0.005(6)
C8 0.037(8) 0.029(7) 0.034(8) 0.008(6) 0.007(6) 0.002(6)
C9 0.036(7) 0.030(7) 0.030(8) -0.002(6) 0.013(6) 0.001(6)
C10 0.045(8) 0.029(7) 0.054(10) 0.011(7) 0.027(8) 0.007(6)
C11 0.029(7) 0.038(7) 0.034(8) 0.016(6) 0.012(6) 0.010(6)
C12 0.037(8) 0.027(7) 0.050(9) 0.007(6) 0.023(7) 0.009(6)
C13 0.034(7) 0.032(7) 0.039(8) 0.010(6) 0.018(6) 0.010(6)
C14 0.039(8) 0.031(7) 0.046(9) 0.018(7) 0.022(7) 0.017(6)
C15 0.032(7) 0.034(7) 0.045(9) 0.008(6) 0.016(6) 0.007(6)
C16 0.034(8) 0.042(8) 0.042(9) 0.011(7) 0.015(7) 0.005(6)
C17 0.013(6) 0.041(8) 0.056(10) 0.013(7) 0.017(6) 0.010(5)
C18 0.027(7) 0.031(7) 0.047(9) 0.008(6) 0.014(6) 0.006(5)
C19 0.036(8) 0.036(8) 0.039(9) 0.004(7) 0.010(6) 0.003(6)
C20 0.027(7) 0.049(8) 0.028(7) 0.011(6) 0.006(6) 0.011(6)
C21 0.042(8) 0.036(8) 0.039(9) 0.013(7) 0.015(7) 0.011(6)
C22 0.048(9) 0.032(7) 0.038(9) 0.006(6) 0.019(7) 0.005(6)
C23 0.043(8) 0.035(7) 0.020(7) 0.002(6) 0.005(6) 0.003(6)
C24 0.038(8) 0.044(8) 0.029(8) 0.009(6) 0.013(6) 0.008(6)
C25 0.048(8) 0.032(7) 0.026(7) 0.004(6) 0.012(6) 0.004(6)
C26 0.024(7) 0.051(9) 0.047(10) 0.014(7) 0.021(7) 0.012(6)
C27 0.035(8) 0.050(9) 0.036(8) 0.012(7) 0.006(6) 0.005(7)
C28 0.032(8) 0.039(8) 0.046(9) 0.014(7) 0.005(7) 0.009(6)
C29 0.033(7) 0.036(7) 0.033(8) 0.008(6) 0.001(6) 0.014(6)
C30 0.035(7) 0.032(7) 0.029(8) 0.002(6) 0.006(6) 0.009(6)
C31 0.035(7) 0.028(7) 0.025(7) -0.002(6) 0.002(6) 0.007(6)
C32 0.038(8) 0.043(8) 0.049(10) 0.003(7) 0.010(7) 0.015(7)
C33 0.032(7) 0.042(8) 0.043(9) 0.011(7) 0.012(6) 0.010(6)
C34 0.040(8) 0.039(8) 0.034(8) 0.008(7) 0.006(6) 0.017(6)
C35 0.038(8) 0.037(8) 0.030(8) 0.005(6) 0.007(6) 0.007(6)
C36 0.042(8) 0.034(7) 0.022(7) 0.008(6) 0.005(6) 0.011(6)
C37 0.036(8) 0.032(7) 0.047(9) 0.010(7) 0.012(7) 0.008(6)
C38 0.035(8) 0.037(8) 0.035(8) 0.012(7) 0.007(6) 0.004(6)
C39 0.023(7) 0.040(8) 0.041(9) 0.003(7) 0.009(6) 0.005(6)
C40 0.037(8) 0.036(7) 0.043(9) 0.014(7) 0.015(7) 0.007(6)

loop_
_atom_type_symbol
_atom_type_description
_atom_type_scat_dispersion_real
_atom_type_scat_dispersion_imag
_atom_type_scat_source
C C 0.0033 0.0016 'International Tables Vol C Tables 4.2.6.8 and 6.1.1.4'
H H 0.0000 0.0000 'International Tables Vol C Tables 4.2.6.8 and 6.1.1.4'
N N 0.0061 0.0033 'International Tables Vol C Tables 4.2.6.8 and 6.1.1.4'
O O 0.0106 0.0060 'International Tables Vol C Tables 4.2.6.8 and 6.1.1.4'
Na Na 0.0362 0.0249 'International Tables Vol C Tables 4.2.6.8 and 6.1.1.4'
U U -9.6767 9.6646 'International Tables Vol C Tables 4.2.6.8 and 6.1.1.4'

loop_
_geom_angle_atom_site_label_1
_geom_angle_atom_site_label_2
_geom_angle_atom_site_label_3
_geom_angle
_geom_angle_site_symmetry_1
_geom_angle_site_symmetry_3
O2 U1 O1 177.2(6) . .
O2 U1 O13 92.0(5) . .
O1 U1 O13 90.9(5) . .
O2 U1 O21 92.0(6) . .
O1 U1 O21 85.9(6) . .
O13 U1 O21 143.0(5) . .
O2 U1 O23 87.5(4) . .
O1 U1 O23 90.0(4) . .
O13 U1 O23 146.7(3) . .
O21 U1 O23 70.2(4) . .
O2 U1 O14 91.2(5) . .
O1 U1 O14 89.5(5) . .
O13 U1 O14 69.7(3) . .
O21 U1 O14 147.0(5) . .
O23 U1 O14 77.1(3) . .
O2 U1 O15 89.5(4) . .
O1 U1 O15 91.8(4) . .
O13 U1 O15 69.0(3) . .
O21 U1 O15 74.3(4) . .
O23 U1 O15 144.3(3) . .
O14 U1 O15 138.6(3) . .
O4 U2 O3 176.8(5) . .
O4 U2 O13 89.2(5) . .
O3 U2 O13 94.0(5) . .
O4 U2 O25 93.5(5) . .
O3 U2 O25 83.8(5) . .
O13 U2 O25 146.3(4) . .
O4 U2 O19 88.3(4) . .
O3 U2 O19 92.8(4) . .
O13 U2 O19 68.7(4) . .
O25 U2 O19 77.9(4) . .
O4 U2 O16 82.7(4) . .
O3 U2 O16 95.1(4) . .
O13 U2 O16 134.7(4) . .
O25 U2 O16 78.9(4) . .
O19 U2 O16 154.4(4) . .
O4 U2 O14 98.7(4) . .
O3 U2 O14 82.7(4) . .
O13 U2 O14 68.0(3) . .
O25 U2 O14 144.0(4) . .
O19 U2 O14 136.0(3) . .
O16 U2 O14 69.3(3) . .
O6 U3 O5 176.1(5) . .
O6 U3 O17 89.9(4) . .
O5 U3 O17 94.0(5) . .
O6 U3 O20 91.9(4) . .
O5 U3 O20 90.0(4) . .
O17 U3 O20 69.5(4) . .
O6 U3 O24 89.8(4) . .
O5 U3 O24 87.2(4) . .
O17 U3 O24 146.8(4) . .
O20 U3 O24 77.3(3) . .
O6 U3 O14 85.5(4) . .
O5 U3 O14 91.4(4) . .
O17 U3 O14 135.5(4) . .
O20 U3 O14 154.7(3) . .
O24 U3 O14 77.6(3) . .
O6 U3 O16 95.8(4) . .
O5 U3 O16 85.2(4) . .
O17 U3 O16 67.4(4) . .
O20 U3 O16 136.2(3) . .
O24 U3 O16 145.5(3) . .
O14 U3 O16 69.1(3) . .
O7 U4 O8 176.6(5) . .
O7 U4 O17 93.6(5) . .
O8 U4 O17 89.5(5) . .
O7 U4 O26 89.3(5) . .
O8 U4 O26 89.0(5) . .
O17 U4 O26 142.4(4) . .
O7 U4 O27 90.6(5) . .
O8 U4 O27 86.1(5) . .
O17 U4 O27 142.3(4) . .
O26 U4 O27 75.0(4) . .
O7 U4 O18 88.9(4) . .
O8 U4 O18 91.0(4) . .
O17 U4 O18 68.1(4) . .
O26 U4 O18 149.5(3) . .
O27 U4 O18 74.6(3) . .
O7 U4 O16 85.5(4) . .
O8 U4 O16 96.9(4) . .
O17 U4 O16 68.3(4) . .
O26 U4 O16 74.6(4) . .
O27 U4 O16 149.4(4) . .
O18 U4 O16 135.6(3) . .
O9 U5 O10 175.8(5) . .
O9 U5 O17 87.9(5) . .
O10 U5 O17 96.3(5) . .
O9 U5 O20 92.2(4) . .
O10 U5 O20 89.6(4) . .
O17 U5 O20 70.4(4) . .
O9 U5 O15 84.9(4) . 1_455
O10 U5 O15 91.9(4) . 1_455
O17 U5 O15 136.0(4) . 1_455
O20 U5 O15 153.0(3) . 1_455
O9 U5 O22 84.7(5) . 1_455
O10 U5 O22 92.1(5) . 1_455
O17 U5 O22 143.6(4) . 1_455
O20 U5 O22 74.3(4) . 1_455
O15 U5 O22 78.7(4) 1_455 1_455
O9 U5 O18 94.7(4) . .
O10 U5 O18 86.6(4) . .
O17 U5 O18 67.6(3) . .
O20 U5 O18 137.1(3) . .
O15 U5 O18 69.8(3) 1_455 .
O22 U5 O18 148.5(3) 1_455 .
O11 U6 O12 176.2(4) . .
O11 U6 O13 90.7(4) . 1_455
O12 U6 O13 92.9(4) . 1_455
O11 U6 O19 93.5(4) . 1_455
O12 U6 O19 88.9(4) . 1_455
O13 U6 O19 68.0(4) 1_455 1_455
O11 U6 O28 89.9(5) . .
O12 U6 O28 87.9(5) . .
O13 U6 O28 142.6(4) 1_455 .
O19 U6 O28 74.6(4) 1_455 .
O11 U6 O18 86.5(4) . .
O12 U6 O18 90.0(4) . .
O13 U6 O18 138.1(4) 1_455 .
O19 U6 O18 153.9(3) 1_455 .
O28 U6 O18 79.2(4) . .
O11 U6 O15 94.2(4) . 1_455
O12 U6 O15 86.0(4) . 1_455
O13 U6 O15 68.8(3) 1_455 1_455
O19 U6 O15 136.1(3) 1_455 1_455
O28 U6 O15 148.4(4) . 1_455
O18 U6 O15 69.8(3) . 1_455
O40 Na1 O36 160.3(5) . .
O40 Na1 O30 89.8(5) . .
O36 Na1 O30 92.7(5) . .
O40 Na1 O34 81.6(4) . .
O36 Na1 O34 98.1(4) . .
O30 Na1 O34 168.3(6) . .
O40 Na1 O29 104.5(5) . .
O36 Na1 O29 95.2(5) . .
O30 Na1 O29 85.9(5) . .
O34 Na1 O29 88.5(5) . .
O40 Na1 O31 77.9(5) . .
O36 Na1 O31 82.4(5) . .
O30 Na1 O31 93.9(5) . .
O34 Na1 O31 92.1(5) . .
O29 Na1 O31 177.6(6) . .
O30 Na2 O35 162.8(9) . 2_557
O30 Na2 O38 97.9(7) . .
O35 Na2 O38 93.9(7) 2_557 .
O30 Na2 O32 96.4(9) . .
O35 Na2 O32 95.5(8) 2_557 .
O38 Na2 O32 92.6(8) . .
O30 Na2 O33 96.0(8) . .
O35 Na2 O33 72.5(7) 2_557 .
O38 Na2 O33 166.1(9) . .
O32 Na2 O33 85.9(9) . .
O30 Na2 O29 82.5(7) . .
O35 Na2 O29 83.7(6) 2_557 .
O38 Na2 O29 96.9(7) . .
O32 Na2 O29 170.5(10) . .
O33 Na2 O29 84.9(8) . .
U2 O13 U1 121.2(4) . .
U2 O13 U6 117.6(5) . 1_655
U1 O13 U6 121.1(4) . 1_655
U3 O14 U1 131.0(4) . .
U3 O14 U2 105.9(4) . .
U1 O14 U2 100.6(3) . .
U3 O14 H14 100.4 . .
U1 O14 H14 101.6 . .
U2 O14 H14 119.0 . .
U5 O15 U1 135.8(4) 1_655 .
U5 O15 U6 106.3(3) 1_655 1_655
U1 O15 U6 99.9(3) . 1_655
U5 O15 H15 104.4 1_655 .
U1 O15 H15 94.9 . .
U6 O15 H15 116.1 1_655 .
U2 O16 U3 108.3(4) . .
U2 O16 U4 130.6(4) . .
U3 O16 U4 100.4(3) . .
U2 O16 H16 112.0 . .
U3 O16 H16 105.9 . .
U4 O16 H16 97.0 . .
U4 O17 U5 123.8(5) . .
U4 O17 U3 122.0(5) . .
U5 O17 U3 114.2(5) . .
U6 O18 U4 134.7(4) . .
U6 O18 U5 106.1(3) . .
U4 O18 U5 100.1(3) . .
U6 O18 H18 100.3 . .
U4 O18 H18 103.9 . .
U5 O18 H18 111.0 . .
U2 O19 U6 105.7(4) . 1_655
U2 O19 H19 121.3 . .
U6 O19 H19 130.2 1_655 .
U5 O20 U3 105.4(4) . .
U5 O20 H20 124.9 . .
U3 O20 H20 111.4 . .
C1 O21 U1 127.6(13) . .
C1 O22 U5 127.9(12) . 1_655
C2 O23 U1 141.4(10) . .
C2 O24 U3 145.0(10) . .
C3 O25 U2 135.0(12) . .
C3 O26 U4 145.0(14) . .
C4 O27 U4 137.1(18) . .
C4 O28 U6 134.2(17) . .
Na1 O29 Na2 89.7(6) . .
Na2 O30 Na1 98.0(7) . .
C5 O34 Na1 141.4(11) . .
C8 O35 Na2 145.6(11) . 2_557
C11 O36 Na1 142.4(9) . .
C17 O38 Na2 144.9(10) . .
C23 O40 Na1 131.7(10) . .
C5 N1 C22 122.9(13) . 2_557
C5 N1 C6 112.7(12) . .
C22 N1 C6 123.7(12) 2_557 .
C5 N2 C9 121.3(12) . .
C5 N2 C7 114.8(11) . .
C9 N2 C7 122.3(11) . .
C8 N3 C7 111.7(12) . .
C8 N3 C10 124.1(12) . .
C7 N3 C10 121.2(11) . .
C8 N4 C6 113.5(12) . .
C8 N4 C21 122.2(12) . 2_557
C6 N4 C21 123.4(13) . 2_557
C11 N5 C12 112.9(11) . .
C11 N5 C9 121.4(12) . .
C12 N5 C9 123.9(11) . .
C11 N6 C13 112.8(11) . .
C11 N6 C15 124.4(12) . .
C13 N6 C15 122.6(12) . .
C14 N7 C16 123.4(12) . .
C14 N7 C13 111.3(11) . .
C16 N7 C13 121.9(12) . .
C14 N8 C10 122.7(12) . .
C14 N8 C12 112.1(11) . .
C10 N8 C12 124.1(12) . .
C17 N9 C15 122.2(13) . .
C17 N9 C18 113.3(11) . .
C15 N9 C18 123.9(12) . .
C17 N10 C19 111.8(12) . .
C17 N10 C21 122.2(13) . .
C19 N10 C21 125.8(12) . .
C20 N11 C22 122.1(13) . .
C20 N11 C19 112.1(11) . .
C22 N11 C19 125.0(12) . .
C20 N12 C18 112.9(11) . .
C20 N12 C16 122.7(12) . .
C18 N12 C16 124.3(11) . .
C23 N13 C24 112.2(12) . .
C23 N13 C40 121.9(12) . 2_556
C24 N13 C40 125.9(12) . 2_556
C23 N14 C27 120.6(13) . .
C23 N14 C25 112.8(12) . .
C27 N14 C25 124.7(12) . .
C26 N15 C28 122.6(14) . .
C26 N15 C25 112.1(12) . .
C28 N15 C25 125.0(12) . .
C26 N16 C24 112.3(12) . .
C26 N16 C39 120.4(13) . 2_556
C24 N16 C39 126.0(12) . 2_556
C29 N17 C27 123.0(13) . .
C29 N17 C30 112.8(11) . .
C27 N17 C30 123.7(12) . .
C29 N18 C31 112.6(12) . .
C29 N18 C33 122.2(12) . .
C31 N18 C33 123.3(12) . .
C32 N19 C34 123.6(13) . .
C32 N19 C31 112.0(12) . .
C34 N19 C31 120.5(11) . .
C32 N20 C28 124.1(13) . .
C32 N20 C30 110.8(12) . .
C28 N20 C30 122.6(12) . .
C35 N21 C33 121.2(12) . .
C35 N21 C36 112.7(11) . .
C33 N21 C36 123.6(11) . .
C35 N22 C37 113.1(12) . .
C35 N22 C39 120.8(13) . .
C37 N22 C39 126.1(13) . .
C38 N23 C37 113.5(11) . .
C38 N23 C40 122.2(12) . .
C37 N23 C40 123.2(12) . .
C38 N24 C36 113.2(11) . .
C38 N24 C34 122.1(12) . .
C36 N24 C34 124.5(12) . .
O22 C1 O21 122(2) . .
O22 C1 H1 119.0 . .
O21 C1 H1 119.0 . .
O24 C2 O23 127.7(16) . .
O24 C2 H2 116.2 . .
O23 C2 H2 116.2 . .
O25 C3 O26 127.2(19) . .
O25 C3 H3 116.4 . .
O26 C3 H3 116.4 . .
O28 C4 O27 133(3) . .
O28 C4 H4 113.6 . .
O27 C4 H4 113.6 . .
O34 C5 N2 127.6(15) . .
O34 C5 N1 125.6(15) . .
N2 C5 N1 106.8(12) . .
N4 C6 N1 115.3(11) . .
N4 C6 C7 102.5(13) . .
N1 C6 C7 103.7(11) . .
N4 C6 H6 111.5 . .
N1 C6 H6 111.5 . .
C7 C6 H6 111.5 . .
N3 C7 N2 114.6(11) . .
N3 C7 C6 104.3(12) . .
N2 C7 C6 101.8(12) . .
N3 C7 H7 111.8 . .
N2 C7 H7 111.8 . .
C6 C7 H7 111.8 . .
O35 C8 N4 127.0(14) . .
O35 C8 N3 125.2(14) . .
N4 C8 N3 107.8(12) . .
N2 C9 N5 114.0(10) . .
N2 C9 H9A 108.8 . .
N5 C9 H9A 108.8 . .
N2 C9 H9B 108.8 . .
N5 C9 H9B 108.8 . .
H9A C9 H9B 107.7 . .
N8 C10 N3 112.5(12) . .
N8 C10 H10A 109.1 . .
N3 C10 H10A 109.1 . .
N8 C10 H10B 109.1 . .
N3 C10 H10B 109.1 . .
H10A C10 H10B 107.8 . .
O36 C11 N6 125.3(13) . .
O36 C11 N5 126.0(13) . .
N6 C11 N5 108.7(12) . .
N5 C12 N8 114.7(11) . .
N5 C12 C13 102.4(11) . .
N8 C12 C13 103.1(11) . .
N5 C12 H12 112.0 . .
N8 C12 H12 112.0 . .
C13 C12 H12 112.0 . .
N6 C13 N7 114.9(11) . .
N6 C13 C12 103.0(12) . .
N7 C13 C12 103.8(10) . .
N6 C13 H13 111.5 . .
N7 C13 H13 111.5 . .
C12 C13 H13 111.5 . .
O37 C14 N8 126.4(13) . .
O37 C14 N7 124.9(14) . .
N8 C14 N7 108.7(12) . .
N9 C15 N6 114.9(11) . .
N9 C15 H15A 108.6 . .
N6 C15 H15A 108.6 . .
N9 C15 H15B 108.6 . .
N6 C15 H15B 108.6 . .
H15A C15 H15B 107.5 . .
N7 C16 N12 112.2(13) . .
N7 C16 H16A 109.2 . .
N12 C16 H16A 109.2 . .
N7 C16 H16B 109.2 . .
N12 C16 H16B 109.2 . .
H16A C16 H16B 107.9 . .
O38 C17 N10 126.2(13) . .
O38 C17 N9 125.7(13) . .
N10 C17 N9 108.0(13) . .
N12 C18 N9 115.0(11) . .
N12 C18 C19 103.7(11) . .
N9 C18 C19 101.9(11) . .
N12 C18 H18A 111.8 . .
N9 C18 H18A 111.8 . .
C19 C18 H18A 111.8 . .
N10 C19 N11 114.2(12) . .
N10 C19 C18 104.9(12) . .
N11 C19 C18 102.6(11) . .
N10 C19 H19A 111.5 . .
N11 C19 H19A 111.5 . .
C18 C19 H19A 111.5 . .
O39 C20 N12 125.8(14) . .
O39 C20 N11 125.7(14) . .
N12 C20 N11 108.5(12) . .
N4 C21 N10 114.4(12) 2_557 .
N4 C21 H21A 108.7 2_557 .
N10 C21 H21A 108.7 . .
N4 C21 H21B 108.7 2_557 .
N10 C21 H21B 108.7 . .
H21A C21 H21B 107.6 . .
N1 C22 N11 114.8(13) 2_557 .
N1 C22 H22A 108.6 2_557 .
N11 C22 H22A 108.6 . .
N1 C22 H22B 108.6 2_557 .
N11 C22 H22B 108.6 . .
H22A C22 H22B 107.6 . .
O40 C23 N14 126.4(13) . .
O40 C23 N13 125.3(13) . .
N14 C23 N13 108.3(13) . .
N16 C24 N13 114.6(12) . .
N16 C24 C25 104.2(12) . .
N13 C24 C25 103.4(12) . .
N16 C24 H24 111.4 . .
N13 C24 H24 111.4 . .
C25 C24 H24 111.4 . .
N15 C25 N14 113.6(12) . .
N15 C25 C24 104.3(11) . .
N14 C25 C24 103.1(11) . .
N15 C25 H25 111.8 . .
N14 C25 H25 111.8 . .
C24 C25 H25 111.8 . .
O41 C26 N15 126.3(14) . .
O41 C26 N16 126.9(14) . .
N15 C26 N16 106.8(13) . .
N17 C27 N14 114.1(13) . .
N17 C27 H27A 108.7 . .
N14 C27 H27A 108.7 . .
N17 C27 H27B 108.7 . .
N14 C27 H27B 108.7 . .
H27A C27 H27B 107.6 . .
N15 C28 N20 114.1(12) . .
N15 C28 H28A 108.7 . .
N20 C28 H28A 108.7 . .
N15 C28 H28B 108.7 . .
N20 C28 H28B 108.7 . .
H28A C28 H28B 107.6 . .
O42 C29 N17 127.2(15) . .
O42 C29 N18 124.8(14) . .
N17 C29 N18 108.0(12) . .
N17 C30 N20 114.6(11) . .
N17 C30 C31 102.7(11) . .
N20 C30 C31 104.0(11) . .
N17 C30 H30 111.7 . .
N20 C30 H30 111.7 . .
C31 C30 H30 111.7 . .
N18 C31 N19 113.9(11) . .
N18 C31 C30 103.8(11) . .
N19 C31 C30 103.1(11) . .
N18 C31 H31 111.8 . .
N19 C31 H31 111.8 . .
C30 C31 H31 111.8 . .
O43 C32 N19 125.5(16) . .
O43 C32 N20 125.2(15) . .
N19 C32 N20 109.3(14) . .
N21 C33 N18 114.3(12) . .
N21 C33 H33A 108.7 . .
N18 C33 H33A 108.7 . .
N21 C33 H33B 108.7 . .
N18 C33 H33B 108.7 . .
H33A C33 H33B 107.6 . .
N19 C34 N24 114.0(12) . .
N19 C34 H34A 108.8 . .
N24 C34 H34A 108.8 . .
N19 C34 H34B 108.8 . .
N24 C34 H34B 108.8 . .
H34A C34 H34B 107.6 . .
O44 C35 N21 126.8(14) . .
O44 C35 N22 125.3(14) . .
N21 C35 N22 107.8(13) . .
N24 C36 N21 114.9(12) . .
N24 C36 C37 103.9(11) . .
N21 C36 C37 102.3(11) . .
N24 C36 H36 111.7 . .
N21 C36 H36 111.7 . .
C37 C36 H36 111.7 . .
N22 C37 N23 115.6(12) . .
N22 C37 C36 103.9(12) . .
N23 C37 C36 101.6(11) . .
N22 C37 H37 111.7 . .
N23 C37 H37 111.7 . .
C36 C37 H37 111.7 . .
O45 C38 N23 126.3(14) . .
O45 C38 N24 126.0(14) . .
N23 C38 N24 107.6(12) . .
N16 C39 N22 112.5(11) 2_556 .
N16 C39 H39A 109.1 2_556 .
N22 C39 H39A 109.1 . .
N16 C39 H39B 109.1 2_556 .
N22 C39 H39B 109.1 . .
H39A C39 H39B 107.8 . .
N13 C40 N23 112.5(12) 2_556 .
N13 C40 H40A 109.1 2_556 .
N23 C40 H40A 109.1 . .
N13 C40 H40B 109.1 2_556 .
N23 C40 H40B 109.1 . .
H40A C40 H40B 107.8 . .

loop_
_geom_bond_atom_site_label_1
_geom_bond_atom_site_label_2
_geom_bond_distance
_geom_bond_site_symmetry_2
U1 O2 1.760(11) .
U1 O1 1.778(10) .
U1 O13 2.224(11) .
U1 O21 2.387(17) .
U1 O23 2.432(10) .
U1 O14 2.454(9) .
U1 O15 2.531(9) .
U2 O4 1.731(11) .
U2 O3 1.801(11) .
U2 O13 2.203(10) .
U2 O25 2.368(11) .
U2 O19 2.372(10) .
U2 O16 2.375(9) .
U2 O14 2.559(10) .
U3 O6 1.766(10) .
U3 O5 1.798(10) .
U3 O17 2.259(11) .
U3 O20 2.356(10) .
U3 O24 2.403(11) .
U3 O14 2.422(9) .
U3 O16 2.532(11) .
U4 O7 1.781(10) .
U4 O8 1.782(10) .
U4 O17 2.190(11) .
U4 O26 2.375(11) .
U4 O27 2.401(11) .
U4 O18 2.523(8) .
U4 O16 2.535(10) .
U5 O9 1.774(9) .
U5 O10 1.802(10) .
U5 O17 2.206(11) .
U5 O20 2.355(9) .
U5 O15 2.421(9) 1_455
U5 O22 2.436(11) 1_455
U5 O18 2.536(10) .
U6 O11 1.767(10) .
U6 O12 1.812(10) .
U6 O13 2.231(10) 1_455
U6 O19 2.387(11) 1_455
U6 O28 2.399(13) .
U6 O18 2.425(9) .
U6 O15 2.535(10) 1_455
Na1 O40 2.318(13) .
Na1 O36 2.359(13) .
Na1 O30 2.364(15) .
Na1 O34 2.375(12) .
Na1 O29 2.383(15) .
Na1 O31 2.501(15) .
Na2 O30 2.30(2) .
Na2 O35 2.300(18) 2_557
Na2 O38 2.34(2) .
Na2 O32 2.39(3) .
Na2 O33 2.42(3) .
Na2 O29 2.60(2) .
O13 U6 2.231(10) 1_655
O14 H14 0.7540 .
O15 U5 2.421(9) 1_655
O15 U6 2.535(10) 1_655
O15 H15 0.7735 .
O16 H16 0.7788 .
O18 H18 0.8997 .
O19 U6 2.387(11) 1_655
O19 H19 0.8357 .
O20 H20 0.9063 .
O21 C1 1.32(2) .
O22 C1 1.19(2) .
O22 U5 2.436(11) 1_655
O23 C2 1.247(17) .
O24 C2 1.234(18) .
O25 C3 1.24(2) .
O26 C3 1.26(2) .
O27 C4 1.35(3) .
O28 C4 1.35(4) .
O34 C5 1.189(18) .
O35 C8 1.202(18) .
O35 Na2 2.300(18) 2_557
O36 C11 1.223(17) .
O37 C14 1.222(17) .
O38 C17 1.219(18) .
O39 C20 1.219(17) .
O40 C23 1.227(18) .
O41 C26 1.220(18) .
O42 C29 1.238(17) .
O43 C32 1.220(19) .
O44 C35 1.211(18) .
O45 C38 1.215(17) .
N1 C5 1.378(19) .
N1 C22 1.44(2) 2_557
N1 C6 1.478(19) .
N2 C5 1.360(19) .
N2 C9 1.426(17) .
N2 C7 1.474(18) .
N3 C8 1.373(18) .
N3 C7 1.433(19) .
N3 C10 1.469(19) .
N4 C8 1.361(19) .
N4 C6 1.428(18) .
N4 C21 1.453(18) 2_557
N5 C11 1.353(17) .
N5 C12 1.441(19) .
N5 C9 1.470(17) .
N6 C11 1.343(18) .
N6 C13 1.441(18) .
N6 C15 1.459(17) .
N7 C14 1.386(18) .
N7 C16 1.443(18) .
N7 C13 1.460(17) .
N8 C14 1.365(19) .
N8 C10 1.432(17) .
N8 C12 1.470(17) .
N9 C17 1.379(18) .
N9 C15 1.440(17) .
N9 C18 1.454(19) .
N10 C17 1.361(19) .
N10 C19 1.455(19) .
N10 C21 1.462(18) .
N11 C20 1.370(19) .
N11 C22 1.442(18) .
N11 C19 1.468(19) .
N12 C20 1.350(18) .
N12 C18 1.449(17) .
N12 C16 1.463(18) .
N13 C23 1.365(18) .
N13 C24 1.442(19) .
N13 C40 1.460(18) 2_556
N14 C23 1.339(19) .
N14 C27 1.445(18) .
N14 C25 1.448(19) .
N15 C26 1.389(19) .
N15 C28 1.442(19) .
N15 C25 1.447(19) .
N16 C26 1.402(19) .
N16 C24 1.435(19) .
N16 C39 1.453(17) 2_556
N17 C29 1.358(18) .
N17 C27 1.440(19) .
N17 C30 1.447(19) .
N18 C29 1.364(19) .
N18 C31 1.432(17) .
N18 C33 1.443(18) .
N19 C32 1.349(19) .
N19 C34 1.434(19) .
N19 C31 1.459(17) .
N20 C32 1.38(2) .
N20 C28 1.443(18) .
N20 C30 1.453(18) .
N21 C35 1.371(18) .
N21 C33 1.431(18) .
N21 C36 1.466(18) .
N22 C35 1.387(19) .
N22 C37 1.427(19) .
N22 C39 1.457(17) .
N23 C38 1.364(18) .
N23 C37 1.445(18) .
N23 C40 1.480(18) .
N24 C38 1.369(19) .
N24 C36 1.417(18) .
N24 C34 1.456(17) .
C1 H1 0.9300 .
C2 H2 0.9300 .
C3 H3 0.9300 .
C4 H4 0.9300 .
C6 C7 1.54(2) .
C6 H6 0.9800 .
C7 H7 0.9800 .
C9 H9A 0.9700 .
C9 H9B 0.9700 .
C10 H10A 0.9700 .
C10 H10B 0.9700 .
C12 C13 1.55(2) .
C12 H12 0.9800 .
C13 H13 0.9800 .
C15 H15A 0.9700 .
C15 H15B 0.9700 .
C16 H16A 0.9700 .
C16 H16B 0.9700 .
C18 C19 1.543(19) .
C18 H18A 0.9800 .
C19 H19A 0.9800 .
C21 N4 1.453(18) 2_557
C21 H21A 0.9700 .
C21 H21B 0.9700 .
C22 N1 1.44(2) 2_557
C22 H22A 0.9700 .
C22 H22B 0.9700 .
C24 C25 1.529(19) .
C24 H24 0.9800 .
C25 H25 0.9800 .
C27 H27A 0.9700 .
C27 H27B 0.9700 .
C28 H28A 0.9700 .
C28 H28B 0.9700 .
C30 C31 1.544(19) .
C30 H30 0.9800 .
C31 H31 0.9800 .
C33 H33A 0.9700 .
C33 H33B 0.9700 .
C34 H34A 0.9700 .
C34 H34B 0.9700 .
C36 C37 1.57(2) .
C36 H36 0.9800 .
C37 H37 0.9800 .
C39 N16 1.453(17) 2_556
C39 H39A 0.9700 .
C39 H39B 0.9700 .
C40 N13 1.459(17) 2_556
C40 H40A 0.9700 .
C40 H40B 0.9700 .

loop_
_geom_hbond_atom_site_label_D
_geom_hbond_atom_site_label_H
_geom_hbond_atom_site_label_A
_geom_hbond_distance_DH
_geom_hbond_distance_HA
_geom_hbond_distance_DA
_geom_hbond_angle_DHA
_geom_hbond_site_symmetry_A
O14 H14 O46 0.75 2.20 2.937(17) 167.3 .
O15 H15 O47 0.77 2.05 2.800(16) 164.1 .
O16 H16 O48 0.78 2.08 2.787(18) 150.8 .
O18 H18 O49 0.90 1.91 2.80(2) 168.8 .
O19 H19 O50 0.84 2.01 2.75(2) 148.0 .
O20 H20 O37 0.91 2.19 3.023(15) 153.3 2_557
